data_1537561
loop_
_publ_author_name
'Kunnmann, W.'
'Corliss, L.M.'
'la Placa, S.J.'
'Hastings, J.M.'
'Banks, E.'

_publ_section_title
;
 Magnetic Structures of the Ordered Trirutiles Cr2 W O6, Cr2 Te O6 and Fe2
 Te O6
;
_journal_name_full 'Journal of Physics and Chemistry of Solids'
_journal_page_first 1359
_journal_page_last 1364
_journal_volume 29
_journal_year 1968
_chemical_formula_sum 'Fe2 O6 Te'
_chemical_name_systematic 'Fe2 Te O6'
_space_group_IT_number 136
_symmetry_space_group_name_Hall '-P 4n 2n'
_symmetry_space_group_name_H-M 'P 42/m n m'
_cell_angle_alpha 90
_cell_angle_beta 90
_cell_angle_gamma 90
_cell_formula_units_Z 2
_cell_length_a 4.601
_cell_length_b 4.601
_cell_length_c 9.087
_cell_volume 192.365
_citation_journal_id_ASTM JPCSAW
_cod_data_source_file Kunnmann_JPCSAW_1968_281.cif
_cod_data_source_block Fe2O6Te1
_cod_original_cell_volume 192.3645
_cod_original_formula_sum 'Fe2 O6 Te1'
_cod_database_code 1537561

loop_
_symmetry_equiv_pos_as_xyz
x,y,z
-y+1/2,x+1/2,z+1/2
-x,-y,z
y+1/2,-x+1/2,z+1/2
x+1/2,-y+1/2,-z+1/2
y,x,-z
-x+1/2,y+1/2,-z+1/2
-y,-x,-z
-x,-y,-z
y-1/2,-x-1/2,-z-1/2
x,y,-z
-y-1/2,x-1/2,-z-1/2
-x-1/2,y-1/2,z-1/2
-y,-x,z
x-1/2,-y-1/2,z-1/2
y,x,z

loop_
_atom_site_label
_atom_site_type_symbol
_atom_site_fract_x
_atom_site_fract_y
_atom_site_fract_z
_atom_site_occupancy
_atom_site_U_iso_or_equiv
Fe1 Fe+3 0 0 0.3335 1 0.0
O2 O-2 0.307 0.307 0.3355 1 0.0
O1 O-2 0.299 0.299 0 1 0.0
Te1 Te+6 0 0 0 1 0.0
